data_4313081
loop_
_publ_author_name
'Pablo Vitoria'
'I\~naki Muga'
'Juan M. Guti\'errez-Zorrilla'
'Antonio Luque'
'Pascual Rom\'an'
'Luis Lezama'
'F. Javier Z\'uniga'
'Javier I. Beitia'

_publ_section_title
;
 Water Displacement by Cyanogold Complexes in Binuclear Nickel(II)
 Compounds Based on Bridging Oxalate. Synthesis, Structural Diversity,
 Magnetic Properties, and DFT Calculations
;
_journal_name_full 'Inorganic Chemistry'
_journal_page_first 960
_journal_page_last 969
_journal_paper_doi 10.1021/ic0203217
_journal_volume 42
_journal_year 2003
_chemical_compound_source 'synthesis as described'
_chemical_formula_moiety 'PF6, C14 H26 Au1 F6 N10 Ni2 O4'
_chemical_formula_sum 'C14 H26 Au F6 N10 Ni2 O4 P'
_chemical_formula_weight 857.8
_chemical_name_systematic
;
  ?
;
_space_group_IT_number 2
_symmetry_cell_setting triclinic
_symmetry_Int_Tables_number 2
_symmetry_space_group_name_Hall '-P 1'
_symmetry_space_group_name_H-M 'P -1'
_atom_sites_solution_hydrogens geom
_atom_sites_solution_primary direct
_atom_sites_solution_secondary difmap
_audit_conform_dict_location ftp://ftp.iucr.org/pub/cif_core.dic
_audit_conform_dict_name cif_core.dic
_audit_conform_dict_version 2.2
_audit_creation_date 2002-04-02T15:52:06-00:00
_audit_creation_method 'WinGX routine CIF_UPDATE'
_cell_angle_alpha 77.327(8)
_cell_angle_beta 76.757(7)
_cell_angle_gamma 76.621(8)
_cell_formula_units_Z 1
_cell_length_a 7.1213(6)
_cell_length_b 7.1781(8)
_cell_length_c 14.6063(12)
_cell_measurement_reflns_used 25
_cell_measurement_temperature 293(2)
_cell_measurement_theta_max 12.27
_cell_measurement_theta_min 7.82
_cell_measurement_wavelength 0.71073
_cell_volume 696.06(12)
_computing_cell_refinement 'CAD4 Express (Enraf Nonius, 1994)'
_computing_data_collection 'CAD4 Express (Enraf Nonius, 1994)'
_computing_data_reduction 'XCAD4 (Harms & Wocadlo, 1995)'
_computing_molecular_graphics 'Ortep-3 for Windows (Farrugia, 1997)'
_computing_publication_material 'WinGX publication routines (Farrugia, 1999)'
_computing_structure_refinement 'SHELXL-97 (Sheldrick, 1997)'
_diffrn_ambient_temperature 293(2)
_diffrn_detector 'scintillation LiI'
_diffrn_detector_dtime 1.195
_diffrn_measured_fraction_theta_full 0.999
_diffrn_measured_fraction_theta_max 0.999
_diffrn_measurement_device '\k-geometry diffractometer'
_diffrn_measurement_device_type 'Enraf Nonius TurboCAD4'
_diffrn_measurement_method 'non-profiled omega/2theta scans'
_diffrn_orient_matrix_type
;
   x-axis points to radiation source
   the matrix is specified in reciprocal space
;
_diffrn_orient_matrix_UB_11 0.60547E-1
_diffrn_orient_matrix_UB_12 -0.8403E-2
_diffrn_orient_matrix_UB_13 -0.68188E-1
_diffrn_orient_matrix_UB_21 -0.87727E-1
_diffrn_orient_matrix_UB_22 -0.90256E-1
_diffrn_orient_matrix_UB_23 -0.177E-3
_diffrn_orient_matrix_UB_31 -0.1012
_diffrn_orient_matrix_UB_32 0.113922
_diffrn_orient_matrix_UB_33 -0.21281E-1
_diffrn_radiation_monochromator graphite
_diffrn_radiation_probe x-ray
_diffrn_radiation_type MoK\a
_diffrn_radiation_wavelength 0.71073
_diffrn_reflns_av_R_equivalents 0
_diffrn_reflns_av_unetI/netI 0.0191
_diffrn_reflns_limit_h_max 10
_diffrn_reflns_limit_h_min -9
_diffrn_reflns_limit_k_max 10
_diffrn_reflns_limit_k_min -9
_diffrn_reflns_limit_l_max 20
_diffrn_reflns_limit_l_min 0
_diffrn_reflns_number 4037
_diffrn_reflns_theta_full 29.97
_diffrn_reflns_theta_max 29.97
_diffrn_reflns_theta_min 1.45
_diffrn_source 'Enraf Nonius FR590'
_diffrn_standards_decay_% 5
_diffrn_standards_interval_time 60
_diffrn_standards_number 2
_exptl_absorpt_coefficient_mu 6.733
_exptl_absorpt_correction_T_max 0.51
_exptl_absorpt_correction_T_min 0.0928
_exptl_absorpt_correction_type refdelf
_exptl_absorpt_process_details
;
         Walker, N. & Stuart, D (1983) Acta. Cryst. A39, 158-166
;
_exptl_crystal_colour Blue
_exptl_crystal_density_diffrn 2.046
_exptl_crystal_density_method 'not measured'
_exptl_crystal_description prism
_exptl_crystal_F_000 416
_exptl_crystal_size_max 0.44
_exptl_crystal_size_mid 0.4
_exptl_crystal_size_min 0.1
_refine_diff_density_max 2.857
_refine_diff_density_min -4.175
_refine_diff_density_rms 0.407
_refine_ls_extinction_method none
_refine_ls_goodness_of_fit_ref 1.057
_refine_ls_hydrogen_treatment mixed
_refine_ls_matrix_type full
_refine_ls_number_parameters 175
_refine_ls_number_reflns 4037
_refine_ls_number_restraints 0
_refine_ls_restrained_S_all 1.057
_refine_ls_R_factor_all 0.0641
_refine_ls_R_factor_gt 0.0631
_refine_ls_shift/su_max 0
_refine_ls_shift/su_mean 0
_refine_ls_structure_factor_coef Fsqd
_refine_ls_weighting_details 'calc w=1/[\s^2^(Fo^2^)+(0.1500P)^2^+0.2112P] where P=(Fo^2^+2Fc^2^)/3'
_refine_ls_weighting_scheme calc
_refine_ls_wR_factor_gt 0.1614
_refine_ls_wR_factor_ref 0.1638
_reflns_number_gt 3987
_reflns_number_total 4037
_reflns_threshold_expression >2sigma(I)
_cod_data_source_file ic0203217_3.cif
_cod_data_source_block comp3
_cod_original_cell_volume 696.06(11)
_cod_database_code 4313081
_exptl_absorpt_factor_mur 0.673
_diffrn_standards_decay_corr_max 1.707
_diffrn_standards_decay_corr_min 0.891

loop_
_symmetry_equiv_pos_as_xyz
'x, y, z'
'-x, -y, -z'

loop_
_atom_site_label
_atom_site_type_symbol
_atom_site_fract_x
_atom_site_fract_y
_atom_site_fract_z
_atom_site_U_iso_or_equiv
_atom_site_adp_type
_atom_site_occupancy
_atom_site_symmetry_multiplicity
_atom_site_calc_flag
_atom_site_refinement_flags
_atom_site_disorder_assembly
_atom_site_disorder_group
Au1 Au 0 0 0 0.02441(13) Uani 1 2 d S . .
Ni1 Ni 0.33890(11) 0.34181(11) 0.17857(5) 0.02368(17) Uani 1 1 d . . .
P1 P 1 0 0.5 0.0354(5) Uani 1 2 d S . .
F1 F 1.0270(9) 0.0188(8) 0.3851(3) 0.0508(12) Uani 1 1 d . . .
O2 O 0.2804(7) 0.5854(7) 0.0736(3) 0.0337(9) Uani 1 1 d . . .
O1 O 0.5934(7) 0.2929(6) 0.0765(3) 0.0313(9) Uani 1 1 d . . .
N7 N 0.0768(8) 0.4400(9) 0.2675(4) 0.0379(12) Uani 1 1 d . . .
H7A H -0.0113 0.5081 0.2312 0.045 Uiso 1 1 calc R . .
H7B H 0.0284 0.3367 0.3035 0.045 Uiso 1 1 calc R . .
F2 F 0.8581(17) 0.2049(14) 0.4924(6) 0.109(4) Uani 1 1 d . . .
N4 N 0.4502(11) 0.4939(11) 0.2540(5) 0.0391(14) Uani 1 1 d . . .
H4 H 0.5458 0.5529 0.2138 0.047 Uiso 1 1 calc R . .
F3 F 1.1747(16) 0.1065(18) 0.4902(6) 0.108(4) Uani 1 1 d . . .
N1 N 0.4527(9) 0.1038(9) 0.2718(4) 0.0365(11) Uani 1 1 d . . .
H1A H 0.3584 0.0705 0.3215 0.044 Uiso 1 1 calc R . .
H1B H 0.5044 0.0013 0.2419 0.044 Uiso 1 1 calc R . .
C1 C 0.4098(8) 0.5842(8) -0.0006(4) 0.0267(10) Uani 1 1 d . . .
C9 C 0.1517(10) 0.1451(9) -0.1130(5) 0.0342(12) Uani 1 1 d . . .
N9 N 0.2421(11) 0.2320(11) -0.1766(5) 0.0475(15) Uani 1 1 d . . .
C8 C 0.1207(11) 0.1124(10) 0.0804(5) 0.0296(12) Uani 1 1 d . . .
N8 N 0.1977(10) 0.1824(11) 0.1204(5) 0.0393(13) Uani 1 1 d . . .
C6 C 0.1000(17) 0.5597(17) 0.3288(7) 0.061(2) Uani 1 1 d . . .
H6A H 0.1126 0.4822 0.3913 0.073 Uiso 1 1 calc R . .
H6B H -0.0152 0.6621 0.3367 0.073 Uiso 1 1 calc R . .
C5 C 0.2778(19) 0.6473(14) 0.2874(7) 0.060(2) Uani 1 1 d . . .
H5A H 0.3096 0.7037 0.3352 0.072 Uiso 1 1 calc R . .
H5B H 0.2518 0.7503 0.2339 0.072 Uiso 1 1 calc R . .
C2 C 0.6105(16) 0.166(2) 0.3057(8) 0.069(3) Uani 1 1 d . . .
H2A H 0.6486 0.0736 0.3605 0.083 Uiso 1 1 calc R . .
H2B H 0.7257 0.1711 0.2553 0.083 Uiso 1 1 calc R . .
C3 C 0.5321(16) 0.3615(17) 0.3321(7) 0.058(2) Uani 1 1 d . . .
H3A H 0.4309 0.3522 0.3891 0.069 Uiso 1 1 calc R . .
H3B H 0.6366 0.411 0.3457 0.069 Uiso 1 1 calc R . .

loop_
_atom_site_aniso_label
_atom_site_aniso_U_11
_atom_site_aniso_U_22
_atom_site_aniso_U_33
_atom_site_aniso_U_23
_atom_site_aniso_U_13
_atom_site_aniso_U_12
Au1 0.02386(18) 0.02412(18) 0.02637(18) -0.00407(11) -0.00479(11) -0.00708(11)
Ni1 0.0244(3) 0.0252(3) 0.0201(3) -0.0019(3) -0.0021(3) -0.0061(3)
P1 0.0419(12) 0.0337(10) 0.0269(10) -0.0003(8) -0.0018(8) -0.0096(9)
F1 0.059(3) 0.056(3) 0.0271(18) -0.0074(18) 0.0063(18) -0.007(2)
O2 0.029(2) 0.033(2) 0.0277(19) 0.0002(16) 0.0036(16) 0.0022(16)
O1 0.0284(19) 0.0289(19) 0.0264(18) 0.0029(15) -0.0019(15) 0.0043(15)
N7 0.029(2) 0.041(3) 0.033(3) 0.003(2) 0.0039(19) -0.005(2)
F2 0.148(9) 0.088(5) 0.058(4) -0.022(4) -0.027(5) 0.060(6)
N4 0.044(3) 0.049(4) 0.031(3) -0.008(2) 0.000(2) -0.029(3)
F3 0.124(7) 0.166(10) 0.062(4) 0.021(5) -0.025(4) -0.115(8)
N1 0.037(3) 0.033(2) 0.030(2) 0.0024(19) -0.002(2) 0.000(2)
C1 0.026(2) 0.024(2) 0.024(2) 0.0002(18) -0.0025(18) 0.0005(17)
C9 0.032(3) 0.028(2) 0.041(3) -0.005(2) 0.002(2) -0.012(2)
N9 0.042(3) 0.047(3) 0.044(3) 0.005(3) 0.004(3) -0.013(3)
C8 0.036(3) 0.030(3) 0.023(2) 0.002(2) -0.006(2) -0.012(2)
N8 0.041(3) 0.047(3) 0.037(3) -0.011(2) -0.010(2) -0.018(3)
C6 0.064(6) 0.064(5) 0.049(4) -0.026(4) 0.001(4) 0.002(4)
C5 0.085(7) 0.043(4) 0.050(5) -0.015(3) -0.003(4) -0.012(4)
C2 0.049(5) 0.098(8) 0.062(6) -0.026(6) -0.034(4) 0.014(5)
C3 0.058(5) 0.075(6) 0.050(4) -0.015(4) -0.021(4) -0.016(4)

loop_
_atom_type_symbol
_atom_type_description
_atom_type_scat_dispersion_real
_atom_type_scat_dispersion_imag
_atom_type_scat_source
C C 0.0033 0.0016 'International Tables Vol C Tables 4.2.6.8 and 6.1.1.4'
H H 0 0 'International Tables Vol C Tables 4.2.6.8 and 6.1.1.4'
Au Au -2.0133 8.8022 'International Tables Vol C Tables 4.2.6.8 and 6.1.1.4'
F F 0.0171 0.0103 'International Tables Vol C Tables 4.2.6.8 and 6.1.1.4'
N N 0.0061 0.0033 'International Tables Vol C Tables 4.2.6.8 and 6.1.1.4'
Ni Ni 0.3393 1.1124 'International Tables Vol C Tables 4.2.6.8 and 6.1.1.4'
O O 0.0106 0.006 'International Tables Vol C Tables 4.2.6.8 and 6.1.1.4'
P P 0.1023 0.0942 'International Tables Vol C Tables 4.2.6.8 and 6.1.1.4'

loop_
_geom_angle_atom_site_label_1
_geom_angle_atom_site_label_2
_geom_angle_atom_site_label_3
_geom_angle
_geom_angle_site_symmetry_1
_geom_angle_site_symmetry_3
_geom_angle_publ_flag
C9 Au1 C9 180.0(5) . 2 ?
C9 Au1 C8 92.6(3) . 2 ?
C9 Au1 C8 87.4(3) 2 2 ?
C9 Au1 C8 87.4(3) . . ?
C9 Au1 C8 92.6(3) 2 . ?
C8 Au1 C8 180.0(4) 2 . ?
N1 Ni1 O1 90.0(2) . . ?
N1 Ni1 N7 99.3(2) . . ?
O1 Ni1 N7 170.0(2) . . ?
N1 Ni1 O2 169.0(2) . . ?
O1 Ni1 O2 80.25(16) . . ?
N7 Ni1 O2 90.2(2) . . ?
N1 Ni1 N4 82.9(3) . . ?
O1 Ni1 N4 96.0(2) . . ?
N7 Ni1 N4 81.7(3) . . ?
O2 Ni1 N4 92.9(3) . . ?
N1 Ni1 N8 94.4(3) . . ?
O1 Ni1 N8 91.6(2) . . ?
N7 Ni1 N8 91.3(3) . . ?
O2 Ni1 N8 91.1(2) . . ?
N4 Ni1 N8 172.0(3) . . ?
F3 P1 F3 180.0(7) . 2_756 ?
F3 P1 F2 88.5(7) . . ?
F3 P1 F2 91.5(7) 2_756 . ?
F3 P1 F2 91.5(7) . 2_756 ?
F3 P1 F2 88.5(7) 2_756 2_756 ?
F2 P1 F2 180.000(2) . 2_756 ?
F3 P1 F1 92.6(4) . . ?
F3 P1 F1 87.4(4) 2_756 . ?
F2 P1 F1 88.6(3) . . ?
F2 P1 F1 91.4(3) 2_756 . ?
F3 P1 F1 87.4(4) . 2_756 ?
F3 P1 F1 92.6(4) 2_756 2_756 ?
F2 P1 F1 91.4(3) . 2_756 ?
F2 P1 F1 88.6(3) 2_756 2_756 ?
F1 P1 F1 180.0000 . 2_756 ?
C1 O2 Ni1 112.6(4) . . ?
C1 O1 Ni1 112.9(4) 2_665 . ?
C6 N7 Ni1 113.1(6) . . ?
C6 N7 H7A 109 . . ?
Ni1 N7 H7A 109 . . ?
C6 N7 H7B 109 . . ?
Ni1 N7 H7B 109 . . ?
H7A N7 H7B 107.8 . . ?
C3 N4 C5 113.2(7) . . ?
C3 N4 Ni1 110.3(6) . . ?
C5 N4 Ni1 105.0(6) . . ?
C3 N4 H4 109.4 . . ?
C5 N4 H4 109.4 . . ?
Ni1 N4 H4 109.4 . . ?
C2 N1 Ni1 105.7(6) . . ?
C2 N1 H1A 110.6 . . ?
Ni1 N1 H1A 110.6 . . ?
C2 N1 H1B 110.6 . . ?
Ni1 N1 H1B 110.6 . . ?
H1A N1 H1B 108.7 . . ?
O2 C1 O1 126.0(5) . 2_665 ?
O2 C1 C1 117.2(6) . 2_665 ?
O1 C1 C1 116.8(6) 2_665 2_665 ?
N9 C9 Au1 177.7(7) . . ?
N8 C8 Au1 175.0(6) . . ?
C8 N8 Ni1 172.4(6) . . ?
N7 C6 C5 110.1(7) . . ?
N7 C6 H6A 109.6 . . ?
C5 C6 H6A 109.6 . . ?
N7 C6 H6B 109.6 . . ?
C5 C6 H6B 109.6 . . ?
H6A C6 H6B 108.2 . . ?
C6 C5 N4 110.3(7) . . ?
C6 C5 H5A 109.6 . . ?
N4 C5 H5A 109.6 . . ?
C6 C5 H5B 109.6 . . ?
N4 C5 H5B 109.6 . . ?
H5A C5 H5B 108.1 . . ?
C3 C2 N1 108.8(7) . . ?
C3 C2 H2A 109.9 . . ?
N1 C2 H2A 109.9 . . ?
C3 C2 H2B 109.9 . . ?
N1 C2 H2B 109.9 . . ?
H2A C2 H2B 108.3 . . ?
N4 C3 C2 109.8(8) . . ?
N4 C3 H3A 109.7 . . ?
C2 C3 H3A 109.7 . . ?
N4 C3 H3B 109.7 . . ?
C2 C3 H3B 109.7 . . ?
H3A C3 H3B 108.2 . . ?

loop_
_geom_bond_atom_site_label_1
_geom_bond_atom_site_label_2
_geom_bond_distance
_geom_bond_site_symmetry_2
_geom_bond_publ_flag
Au1 C9 1.981(6) . ?
Au1 C9 1.981(6) 2 ?
Au1 C8 1.993(7) 2 ?
Au1 C8 1.993(7) . ?
Ni1 N1 2.067(6) . ?
Ni1 O1 2.081(4) . ?
Ni1 N7 2.086(6) . ?
Ni1 O2 2.088(5) . ?
Ni1 N4 2.089(6) . ?
Ni1 N8 2.097(6) . ?
P1 F3 1.569(7) . ?
P1 F3 1.569(7) 2_756 ?
P1 F2 1.578(7) . ?
P1 F2 1.578(7) 2_756 ?
P1 F1 1.623(5) . ?
P1 F1 1.623(5) 2_756 ?
O2 C1 1.252(7) . ?
O1 C1 1.257(6) 2_665 ?
N7 C6 1.427(12) . ?
N7 H7A 0.9 . ?
N7 H7B 0.9 . ?
N4 C3 1.455(12) . ?
N4 C5 1.514(13) . ?
N4 H4 0.91 . ?
N1 C2 1.515(12) . ?
N1 H1A 0.9 . ?
N1 H1B 0.9 . ?
C1 O1 1.257(6) 2_665 ?
C1 C1 1.548(10) 2_665 ?
C9 N9 1.151(9) . ?
C8 N8 1.138(11) . ?
C6 C5 1.489(16) . ?
C6 H6A 0.97 . ?
C6 H6B 0.97 . ?
C5 H5A 0.97 . ?
C5 H5B 0.97 . ?
C2 C3 1.483(17) . ?
C2 H2A 0.97 . ?
C2 H2B 0.97 . ?
C3 H3A 0.97 . ?
C3 H3B 0.97 . ?

loop_
_geom_hbond_atom_site_label_D
_geom_hbond_atom_site_label_H
_geom_hbond_atom_site_label_A
_geom_hbond_distance_DH
_geom_hbond_distance_HA
_geom_hbond_distance_DA
_geom_hbond_angle_DHA
_geom_hbond_site_symmetry_A
N4 H4 N9 0.91 2.3 3.136(10) 152.3 2_665
N7 H7A N9 0.9 2.31 3.162(10) 157.3 2_565
N7 H7B F1 0.9 2.33 3.187(8) 158.6 1_455
N1 H1A F1 0.9 2.41 3.227(8) 150.7 1_455
N1 H1A F3 0.9 2.55 3.348(11) 148.3 1_455
N1 H1B N9 0.9 2.34 3.183(10) 155.4 2_655

loop_
_geom_torsion_atom_site_label_1
_geom_torsion_atom_site_label_2
_geom_torsion_atom_site_label_3
_geom_torsion_atom_site_label_4
_geom_torsion
_geom_torsion_site_symmetry_1
_geom_torsion_site_symmetry_2
_geom_torsion_site_symmetry_3
_geom_torsion_site_symmetry_4
_geom_torsion_publ_flag
N1 Ni1 O2 C1 32.8(15) . . . . ?
O1 Ni1 O2 C1 4.4(5) . . . . ?
N7 Ni1 O2 C1 -178.3(5) . . . . ?
N4 Ni1 O2 C1 100.0(5) . . . . ?
N8 Ni1 O2 C1 -87.0(5) . . . . ?
N1 Ni1 O1 C1 -179.3(5) . . . 2_665 ?
N7 Ni1 O1 C1 -20.3(17) . . . 2_665 ?
O2 Ni1 O1 C1 -4.5(5) . . . 2_665 ?
N4 Ni1 O1 C1 -96.5(5) . . . 2_665 ?
N8 Ni1 O1 C1 86.3(5) . . . 2_665 ?
N1 Ni1 N7 C6 83.4(7) . . . . ?
O1 Ni1 N7 C6 -75.3(16) . . . . ?
O2 Ni1 N7 C6 -90.8(6) . . . . ?
N4 Ni1 N7 C6 2.1(6) . . . . ?
N8 Ni1 N7 C6 178.1(7) . . . . ?
N1 Ni1 N4 C3 -3.8(6) . . . . ?
O1 Ni1 N4 C3 -93.0(6) . . . . ?
N7 Ni1 N4 C3 96.7(6) . . . . ?
O2 Ni1 N4 C3 -173.5(6) . . . . ?
N8 Ni1 N4 C3 67(2) . . . . ?
N1 Ni1 N4 C5 -126.1(5) . . . . ?
O1 Ni1 N4 C5 144.7(5) . . . . ?
N7 Ni1 N4 C5 -25.6(5) . . . . ?
O2 Ni1 N4 C5 64.2(5) . . . . ?
N8 Ni1 N4 C5 -56(2) . . . . ?
O1 Ni1 N1 C2 73.2(6) . . . . ?
N7 Ni1 N1 C2 -103.2(6) . . . . ?
O2 Ni1 N1 C2 45.3(15) . . . . ?
N4 Ni1 N1 C2 -22.8(6) . . . . ?
N8 Ni1 N1 C2 164.8(6) . . . . ?
Ni1 O2 C1 O1 176.1(5) . . . 2_665 ?
Ni1 O2 C1 C1 -3.7(9) . . . 2_665 ?
C9 Au1 C9 N9 -6E1(10) 2 . . . ?
C8 Au1 C9 N9 18E1(10) 2 . . . ?
C8 Au1 C9 N9 -2(17) . . . . ?
C9 Au1 C8 N8 -5(9) . . . . ?
C9 Au1 C8 N8 175(9) 2 . . . ?
C8 Au1 C8 N8 14E1(10) 2 . . . ?
Au1 C8 N8 Ni1 36(14) . . . . ?
N1 Ni1 N8 C8 -160(6) . . . . ?
O1 Ni1 N8 C8 -70(6) . . . . ?
N7 Ni1 N8 C8 100(6) . . . . ?
O2 Ni1 N8 C8 10(6) . . . . ?
N4 Ni1 N8 C8 130(5) . . . . ?
Ni1 N7 C6 C5 23.1(10) . . . . ?
N7 C6 C5 N4 -46.5(12) . . . . ?
C3 N4 C5 C6 -74.3(11) . . . . ?
Ni1 N4 C5 C6 46.0(9) . . . . ?
Ni1 N1 C2 C3 46.2(10) . . . . ?
C5 N4 C3 C2 148.1(9) . . . . ?
Ni1 N4 C3 C2 30.8(10) . . . . ?
N1 C2 C3 N4 -51.8(12) . . . . ?
